data_1576924
loop_
_publ_author_name
'Zhang, Xi'
'Zhao, Shan'
'Zhou, Chen'
'Chen, Guo'
'Cao, Liru'
'Lin, Jian'
'Tang, Chen'
'Liu, Zhi-Yan'
'He, Piao'
'Yi, Xiao-Yi'

_publ_section_title
;
 Selective NH<sub>3</sub>-to-N<sub>2</sub>H<sub>4</sub> conversion
 electrocatalysed by ruthenium(ii)-cymene complexes.
;
_journal_issue 11
_journal_name_full 'Chemical science'
_journal_page_first 5595
_journal_page_last 5603
_journal_paper_doi 10.1039/d5sc08826g
_journal_volume 17
_journal_year 2026
_chemical_formula_moiety 'C22 H27 Cl N2 Ru'
_chemical_formula_sum 'C22 H27 Cl N2 Ru'
_chemical_formula_weight 455.97
_space_group_crystal_system monoclinic
_space_group_IT_number 14
_space_group_name_Hall '-P 2ybc'
_space_group_name_H-M_alt 'P 1 21/c 1'
_atom_sites_solution_hydrogens geom
_atom_sites_solution_primary dual
_audit_creation_date 2023-12-23
_audit_creation_method
;
Olex2 1.5
(compiled 2022.04.07 svn.rca3783a0 for OlexSys, GUI svn.r6498)
;
_audit_update_record
;
2023-12-23 deposited with the CCDC.	2026-01-12 downloaded from the CCDC.
;
_cell_angle_alpha 90
_cell_angle_beta 113.872(3)
_cell_angle_gamma 90
_cell_formula_units_Z 4
_cell_length_a 17.0430(8)
_cell_length_b 7.7147(4)
_cell_length_c 16.6516(8)
_cell_measurement_reflns_used 3321
_cell_measurement_temperature 296.15
_cell_measurement_theta_max 25.19
_cell_measurement_theta_min 2.46
_cell_volume 2002.08(18)
_computing_cell_refinement 'SAINT v8.34A (Bruker, 2013)'
_computing_data_reduction 'SAINT v8.34A (Bruker, 2013)'
_computing_molecular_graphics 'Olex2 1.5 (Dolomanov et al., 2009)'
_computing_publication_material 'Olex2 1.5 (Dolomanov et al., 2009)'
_computing_structure_refinement 'SHELXL 2018/3 (Sheldrick, 2015)'
_computing_structure_solution 'SHELXT 2018/2 (Sheldrick, 2018)'
_diffrn_ambient_temperature 296.15
_diffrn_measured_fraction_theta_full 0.999
_diffrn_measured_fraction_theta_max 0.993
_diffrn_measurement_device_type 'Bruker APEX-II CCD'
_diffrn_measurement_method '\f and \w scans'
_diffrn_radiation_type MoK\a
_diffrn_radiation_wavelength 0.71073
_diffrn_reflns_av_R_equivalents 0.0367
_diffrn_reflns_av_unetI/netI 0.0416
_diffrn_reflns_Laue_measured_fraction_full 0.999
_diffrn_reflns_Laue_measured_fraction_max 0.993
_diffrn_reflns_limit_h_max 21
_diffrn_reflns_limit_h_min -22
_diffrn_reflns_limit_k_max 10
_diffrn_reflns_limit_k_min -8
_diffrn_reflns_limit_l_max 20
_diffrn_reflns_limit_l_min -21
_diffrn_reflns_number 13175
_diffrn_reflns_point_group_measured_fraction_full 0.999
_diffrn_reflns_point_group_measured_fraction_max 0.993
_diffrn_reflns_theta_full 25.242
_diffrn_reflns_theta_max 27.496
_diffrn_reflns_theta_min 2.457
_diffrn_source_current 30.0
_diffrn_source_power 1.35
_diffrn_source_voltage 45.0
_diffrn_standards_number 0
_exptl_absorpt_coefficient_mu 0.924
_exptl_absorpt_correction_T_max 0.7456
_exptl_absorpt_correction_T_min 0.6663
_exptl_absorpt_correction_type none
_exptl_absorpt_process_details
;
SADABS-2014/5 (Bruker,2014/5) was used for absorption correction.
wR2(int) was 0.0494 before and 0.0427 after correction.
The Ratio of minimum to maximum transmission is 0.8936.
The \l/2 correction factor is 0.00150.
;
_exptl_crystal_colour 'clear light orange'
_exptl_crystal_colour_lustre clear
_exptl_crystal_colour_modifier light
_exptl_crystal_colour_primary orange
_exptl_crystal_density_diffrn 1.513
_exptl_crystal_description block
_exptl_crystal_F_000 936
_refine_diff_density_max 0.454
_refine_diff_density_min -0.353
_refine_diff_density_rms 0.071
_refine_ls_extinction_method none
_refine_ls_goodness_of_fit_ref 1.023
_refine_ls_hydrogen_treatment constr
_refine_ls_matrix_type full
_refine_ls_number_parameters 241
_refine_ls_number_reflns 4555
_refine_ls_number_restraints 0
_refine_ls_restrained_S_all 1.023
_refine_ls_R_factor_all 0.0491
_refine_ls_R_factor_gt 0.0337
_refine_ls_shift/su_max 0.001
_refine_ls_shift/su_mean 0.000
_refine_ls_structure_factor_coef Fsqd
_refine_ls_weighting_details 'w=1/[\s^2^(Fo^2^)+(0.0373P)^2^+0.1306P] where P=(Fo^2^+2Fc^2^)/3'
_refine_ls_weighting_scheme calc
_refine_ls_wR_factor_gt 0.0733
_refine_ls_wR_factor_ref 0.0797
_reflns_Friedel_coverage 0.000
_reflns_number_gt 3566
_reflns_number_total 4555
_reflns_threshold_expression 'I > 2\s(I)'
_cod_data_source_file d5sc08826g2.cif
_cod_data_source_block 1_CCDC2
_cod_database_code 1576924
_shelx_shelxl_version_number 2018/3
_shelx_space_group_comment
;
The symmetry employed for this shelxl refinement is uniquely defined
by the following loop, which should always be used as a source of
symmetry information in preference to the above space-group names.
They are only intended as comments.
;
_olex2_refinement_description
;
1. Fixed Uiso
 At 1.2 times of:
  All C(H) groups
 At 1.5 times of:
  All C(H,H,H) groups
2.a Ternary CH refined with riding coordinates:
 C00G(H00G)
2.b Aromatic/amide H refined with riding coordinates:
 C3(H3), C006(H006), C2(H2), C5(H5), C6(H6), C00I(H00I), C00K(H00K), C00N(H00N)
2.c Idealised Me refined as rotating group:
 C00J(H00A,H00B,H00C), C00L(H00D,H00E,H00F), C00M(H00H,H00J,H00L), C00O(H00M,
 H00O,H00P), C00P(H00Q,H00R,H00S), C00Q(H00T,H00U,H00V)
;
_olex2_submission_special_instructions 'No special instructions were received'

loop_
_space_group_symop_operation_xyz
'x, y, z'
'-x, y+1/2, -z+1/2'
'-x, -y, -z'
'x, -y-1/2, z-1/2'

loop_
_atom_site_label
_atom_site_type_symbol
_atom_site_fract_x
_atom_site_fract_y
_atom_site_fract_z
_atom_site_U_iso_or_equiv
_atom_site_adp_type
_atom_site_occupancy
_atom_site_site_symmetry_order
_atom_site_calc_flag
_atom_site_refinement_flags_posn
_atom_site_refinement_flags_adp
_atom_site_refinement_flags_occupancy
_atom_site_disorder_assembly
_atom_site_disorder_group
Ru1 Ru 0.80411(2) 0.43592(3) 0.32726(2) 0.03196(8) Uani 1 1 d . . . . .
Cl1 Cl 0.86014(5) 0.72383(9) 0.37592(5) 0.04713(19) Uani 1 1 d . . . . .
N2 N 0.85781(16) 0.4616(3) 0.23439(17) 0.0426(6) Uani 1 1 d . . . . .
N1 N 0.70763(16) 0.5560(3) 0.22206(16) 0.0414(6) Uani 1 1 d . . . . .
C3 C 0.7592(2) 0.3618(4) 0.4293(2) 0.0482(8) Uani 1 1 d . . . . .
H3 H 0.728968 0.425386 0.454818 0.058 Uiso 1 1 calc R U . . .
C006 C 0.9378(2) 0.4101(4) 0.2492(2) 0.0543(9) Uani 1 1 d . . . . .
H006 H 0.971776 0.361430 0.303315 0.065 Uiso 1 1 calc R U . . .
C2 C 0.71436(19) 0.2680(4) 0.3514(2) 0.0455(8) Uani 1 1 d . . . . .
H2 H 0.654741 0.273174 0.326325 0.055 Uiso 1 1 calc R U . . .
C4 C 0.8500(2) 0.3599(4) 0.46893(19) 0.0445(7) Uani 1 1 d . . . . .
C5 C 0.89276(19) 0.2611(4) 0.4292(2) 0.0424(7) Uani 1 1 d . . . . .
H5 H 0.952365 0.255442 0.454677 0.051 Uiso 1 1 calc R U . . .
C6 C 0.84703(19) 0.1697(4) 0.3511(2) 0.0417(7) Uani 1 1 d . . . . .
H6 H 0.877889 0.108707 0.325306 0.050 Uiso 1 1 calc R U . . .
C00B C 0.6261(2) 0.6114(4) 0.2034(2) 0.0497(8) Uani 1 1 d . . . . .
C1 C 0.75630(18) 0.1660(4) 0.30968(19) 0.0402(7) Uani 1 1 d . . . . .
C00D C 0.7222(2) 0.5745(4) 0.1470(2) 0.0487(8) Uani 1 1 d . . . . .
C00E C 0.5871(2) 0.6608(4) 0.1157(2) 0.0616(10) Uani 1 1 d . . . . .
C00F C 0.6466(3) 0.6405(4) 0.0795(2) 0.0630(10) Uani 1 1 d . . . . .
C00G C 0.7086(2) 0.0614(4) 0.2275(2) 0.0549(9) Uani 1 1 d . . . . .
H00G H 0.703902 -0.056936 0.246469 0.066 Uiso 1 1 calc R U . . .
C00H C 0.8057(2) 0.5309(4) 0.1548(2) 0.0494(8) Uani 1 1 d . . . . .
C00I C 0.9710(3) 0.4274(5) 0.1862(3) 0.0752(13) Uani 1 1 d . . . . .
H00I H 1.026398 0.390467 0.197281 0.090 Uiso 1 1 calc R U . . .
C00J C 0.5896(2) 0.6213(6) 0.2707(3) 0.0723(11) Uani 1 1 d . . . . .
H00A H 0.556933 0.518428 0.267907 0.108 Uiso 1 1 calc R U . . .
H00B H 0.553029 0.720959 0.259546 0.108 Uiso 1 1 calc R U . . .
H00C H 0.635405 0.630815 0.327942 0.108 Uiso 1 1 calc R U . . .
C00K C 0.8391(3) 0.5513(5) 0.0907(3) 0.0701(12) Uani 1 1 d . . . . .
H00K H 0.805070 0.600188 0.036755 0.084 Uiso 1 1 calc R U . . .
C00L C 0.8990(3) 0.4637(4) 0.5502(2) 0.0652(10) Uani 1 1 d . . . . .
H00D H 0.956398 0.482865 0.554991 0.098 Uiso 1 1 calc R U . . .
H00E H 0.900846 0.401468 0.600812 0.098 Uiso 1 1 calc R U . . .
H00F H 0.871052 0.573265 0.546630 0.098 Uiso 1 1 calc R U . . .
C00M C 0.4962(2) 0.7264(6) 0.0687(3) 0.0973(16) Uani 1 1 d . . . . .
H00H H 0.469973 0.736624 0.109753 0.146 Uiso 1 1 calc R U . . .
H00J H 0.463921 0.646311 0.023100 0.146 Uiso 1 1 calc R U . . .
H00L H 0.496966 0.837728 0.043274 0.146 Uiso 1 1 calc R U . . .
C00N C 0.9197(4) 0.5011(6) 0.1065(3) 0.0838(15) Uani 1 1 d . . . . .
H00N H 0.940952 0.515968 0.063508 0.101 Uiso 1 1 calc R U . . .
C00O C 0.6342(3) 0.6815(6) -0.0139(2) 0.1043(17) Uani 1 1 d . . . . .
H00M H 0.662377 0.788669 -0.014790 0.156 Uiso 1 1 calc R U . . .
H00O H 0.573984 0.691722 -0.050118 0.156 Uiso 1 1 calc R U . . .
H00P H 0.658223 0.589965 -0.035830 0.156 Uiso 1 1 calc R U . . .
C00P C 0.7554(3) 0.0497(6) 0.1678(3) 0.0882(14) Uani 1 1 d . . . . .
H00Q H 0.761907 0.163705 0.148200 0.132 Uiso 1 1 calc R U . . .
H00R H 0.723066 -0.021217 0.117907 0.132 Uiso 1 1 calc R U . . .
H00S H 0.810945 -0.000941 0.199141 0.132 Uiso 1 1 calc R U . . .
C00Q C 0.6180(3) 0.1258(6) 0.1758(3) 0.1052(17) Uani 1 1 d . . . . .
H00T H 0.585096 0.113034 0.210573 0.158 Uiso 1 1 calc R U . . .
H00U H 0.591922 0.059397 0.122819 0.158 Uiso 1 1 calc R U . . .
H00V H 0.619557 0.245857 0.161316 0.158 Uiso 1 1 calc R U . . .

loop_
_atom_site_aniso_label
_atom_site_aniso_U_11
_atom_site_aniso_U_22
_atom_site_aniso_U_33
_atom_site_aniso_U_23
_atom_site_aniso_U_13
_atom_site_aniso_U_12
Ru1 0.03903(13) 0.02623(13) 0.03167(13) 0.00128(10) 0.01539(10) -0.00022(9)
Cl1 0.0625(5) 0.0297(4) 0.0462(4) -0.0024(3) 0.0189(4) -0.0063(3)
N2 0.0570(15) 0.0341(15) 0.0460(15) -0.0090(11) 0.0304(13) -0.0110(11)
N1 0.0506(15) 0.0342(15) 0.0326(13) 0.0020(11) 0.0099(11) -0.0034(11)
C3 0.069(2) 0.0400(18) 0.050(2) 0.0066(15) 0.0392(18) 0.0035(15)
C006 0.064(2) 0.044(2) 0.068(2) -0.0187(17) 0.0396(19) -0.0147(15)
C2 0.0424(16) 0.0411(18) 0.059(2) 0.0131(15) 0.0262(16) -0.0011(13)
C4 0.065(2) 0.0342(17) 0.0345(16) 0.0096(13) 0.0199(15) -0.0018(14)
C5 0.0439(17) 0.0335(17) 0.0437(18) 0.0097(14) 0.0115(15) 0.0021(13)
C6 0.0495(18) 0.0265(16) 0.0511(19) 0.0040(14) 0.0224(15) 0.0035(13)
C00B 0.0463(18) 0.0325(17) 0.055(2) -0.0008(15) 0.0051(16) 0.0001(13)
C1 0.0475(17) 0.0258(16) 0.0447(18) 0.0053(13) 0.0158(14) -0.0053(12)
C00D 0.067(2) 0.0395(19) 0.0334(16) -0.0008(14) 0.0143(16) -0.0138(15)
C00E 0.065(2) 0.038(2) 0.054(2) 0.0037(17) -0.0049(19) -0.0080(17)
C00F 0.091(3) 0.036(2) 0.0330(18) 0.0041(15) -0.0047(18) -0.0192(18)
C00G 0.064(2) 0.0317(18) 0.058(2) -0.0028(15) 0.0137(18) -0.0128(15)
C00H 0.084(2) 0.0335(18) 0.0343(17) -0.0098(13) 0.0280(17) -0.0240(16)
C00I 0.086(3) 0.067(3) 0.105(4) -0.045(3) 0.072(3) -0.038(2)
C00J 0.054(2) 0.075(3) 0.084(3) 0.001(2) 0.024(2) 0.0177(19)
C00K 0.119(3) 0.055(2) 0.056(2) -0.0159(18) 0.055(2) -0.041(2)
C00L 0.099(3) 0.050(2) 0.0400(19) -0.0010(16) 0.022(2) -0.0070(19)
C00M 0.071(3) 0.062(3) 0.099(3) 0.008(2) -0.027(2) 0.001(2)
C00N 0.134(4) 0.073(3) 0.082(3) -0.044(3) 0.082(3) -0.058(3)
C00O 0.149(4) 0.084(3) 0.043(2) 0.015(2) 0.001(3) -0.040(3)
C00P 0.121(4) 0.084(3) 0.060(3) -0.032(2) 0.038(3) -0.040(3)
C00Q 0.076(3) 0.077(3) 0.107(4) -0.030(3) -0.021(3) -0.001(2)

loop_
_atom_type_symbol
_atom_type_description
_atom_type_scat_dispersion_real
_atom_type_scat_dispersion_imag
_atom_type_scat_source
C C 0.0033 0.0016 'International Tables Vol C Tables 4.2.6.8 and 6.1.1.4'
H H 0.0000 0.0000 'International Tables Vol C Tables 4.2.6.8 and 6.1.1.4'
Cl Cl 0.1484 0.1585 'International Tables Vol C Tables 4.2.6.8 and 6.1.1.4'
N N 0.0061 0.0033 'International Tables Vol C Tables 4.2.6.8 and 6.1.1.4'
Ru Ru -1.2594 0.8363 'International Tables Vol C Tables 4.2.6.8 and 6.1.1.4'

loop_
_geom_angle_atom_site_label_1
_geom_angle_atom_site_label_2
_geom_angle_atom_site_label_3
_geom_angle
_geom_angle_site_symmetry_1
_geom_angle_site_symmetry_3
_geom_angle_publ_flag
N2 Ru1 Cl1 85.97(6) . . ?
N2 Ru1 C3 169.43(10) . . ?
N2 Ru1 C2 138.15(11) . . ?
N2 Ru1 C4 136.76(11) . . ?
N2 Ru1 C5 104.83(11) . . ?
N2 Ru1 C6 90.49(10) . . ?
N2 Ru1 C1 103.77(10) . . ?
N1 Ru1 Cl1 86.76(7) . . ?
N1 Ru1 N2 76.63(10) . . ?
N1 Ru1 C3 111.32(11) . . ?
N1 Ru1 C2 92.63(10) . . ?
N1 Ru1 C4 145.65(11) . . ?
N1 Ru1 C5 168.85(10) . . ?
N1 Ru1 C6 132.30(11) . . ?
N1 Ru1 C1 100.66(10) . . ?
C3 Ru1 Cl1 101.12(9) . . ?
C3 Ru1 C4 37.14(11) . . ?
C3 Ru1 C5 65.98(11) . . ?
C3 Ru1 C1 68.49(11) . . ?
C2 Ru1 Cl1 134.37(9) . . ?
C2 Ru1 C3 37.67(12) . . ?
C2 Ru1 C4 67.66(12) . . ?
C2 Ru1 C5 78.89(11) . . ?
C2 Ru1 C1 37.85(10) . . ?
C4 Ru1 Cl1 88.01(8) . . ?
C5 Ru1 Cl1 104.33(8) . . ?
C5 Ru1 C4 36.41(11) . . ?
C6 Ru1 Cl1 138.65(8) . . ?
C6 Ru1 C3 79.01(11) . . ?
C6 Ru1 C2 67.00(11) . . ?
C6 Ru1 C4 67.08(11) . . ?
C6 Ru1 C5 37.43(11) . . ?
C6 Ru1 C1 37.75(11) . . ?
C1 Ru1 Cl1 168.83(8) . . ?
C1 Ru1 C4 81.15(11) . . ?
C1 Ru1 C5 68.21(11) . . ?
C006 N2 Ru1 123.3(2) . . ?
C006 N2 C00H 120.4(3) . . ?
C00H N2 Ru1 116.4(2) . . ?
C00B N1 Ru1 136.0(2) . . ?
C00B N1 C00D 107.6(3) . . ?
C00D N1 Ru1 116.2(2) . . ?
Ru1 C3 H3 130.2 . . ?
C2 C3 Ru1 69.64(16) . . ?
C2 C3 H3 119.8 . . ?
C2 C3 C4 120.5(3) . . ?
C4 C3 Ru1 72.96(16) . . ?
C4 C3 H3 119.8 . . ?
N2 C006 H006 119.1 . . ?
N2 C006 C00I 121.8(4) . . ?
C00I C006 H006 119.1 . . ?
Ru1 C2 H2 128.1 . . ?
C3 C2 Ru1 72.68(17) . . ?
C3 C2 H2 118.6 . . ?
C3 C2 C1 122.8(3) . . ?
C1 C2 Ru1 72.94(15) . . ?
C1 C2 H2 118.6 . . ?
C3 C4 Ru1 69.90(16) . . ?
C3 C4 C00L 121.2(3) . . ?
C5 C4 Ru1 70.75(16) . . ?
C5 C4 C3 117.8(3) . . ?
C5 C4 C00L 120.9(3) . . ?
C00L C4 Ru1 129.7(2) . . ?
Ru1 C5 H5 131.2 . . ?
C4 C5 Ru1 72.84(17) . . ?
C4 C5 H5 119.5 . . ?
C4 C5 C6 120.9(3) . . ?
C6 C5 Ru1 69.23(17) . . ?
C6 C5 H5 119.5 . . ?
Ru1 C6 H6 127.5 . . ?
C5 C6 Ru1 73.33(17) . . ?
C5 C6 H6 118.4 . . ?
C5 C6 C1 123.2(3) . . ?
C1 C6 Ru1 73.02(16) . . ?
C1 C6 H6 118.4 . . ?
N1 C00B C00E 109.6(3) . . ?
N1 C00B C00J 122.8(3) . . ?
C00E C00B C00J 127.5(3) . . ?
C2 C1 Ru1 69.20(16) . . ?
C2 C1 C00G 123.1(3) . . ?
C6 C1 Ru1 69.23(15) . . ?
C6 C1 C2 114.7(3) . . ?
C6 C1 C00G 122.2(3) . . ?
C00G C1 Ru1 131.1(2) . . ?
N1 C00D C00F 108.5(3) . . ?
N1 C00D C00H 115.9(3) . . ?
C00H C00D C00F 135.6(3) . . ?
C00B C00E C00M 126.1(4) . . ?
C00F C00E C00B 107.6(3) . . ?
C00F C00E C00M 126.2(4) . . ?
C00D C00F C00O 126.4(4) . . ?
C00E C00F C00D 106.7(3) . . ?
C00E C00F C00O 126.9(4) . . ?
C1 C00G H00G 106.9 . . ?
C1 C00G C00Q 113.0(3) . . ?
C00P C00G C1 113.3(3) . . ?
C00P C00G H00G 106.9 . . ?
C00P C00G C00Q 109.5(3) . . ?
C00Q C00G H00G 106.9 . . ?
N2 C00H C00D 114.5(3) . . ?
N2 C00H C00K 118.3(3) . . ?
C00K C00H C00D 127.2(3) . . ?
C006 C00I H00I 120.9 . . ?
C00N C00I C006 118.3(4) . . ?
C00N C00I H00I 120.9 . . ?
C00B C00J H00A 109.5 . . ?
C00B C00J H00B 109.5 . . ?
C00B C00J H00C 109.5 . . ?
H00A C00J H00B 109.5 . . ?
H00A C00J H00C 109.5 . . ?
H00B C00J H00C 109.5 . . ?
C00H C00K H00K 119.5 . . ?
C00N C00K C00H 121.0(4) . . ?
C00N C00K H00K 119.5 . . ?
C4 C00L H00D 109.5 . . ?
C4 C00L H00E 109.5 . . ?
C4 C00L H00F 109.5 . . ?
H00D C00L H00E 109.5 . . ?
H00D C00L H00F 109.5 . . ?
H00E C00L H00F 109.5 . . ?
C00E C00M H00H 109.5 . . ?
C00E C00M H00J 109.5 . . ?
C00E C00M H00L 109.5 . . ?
H00H C00M H00J 109.5 . . ?
H00H C00M H00L 109.5 . . ?
H00J C00M H00L 109.5 . . ?
C00I C00N H00N 119.9 . . ?
C00K C00N C00I 120.2(4) . . ?
C00K C00N H00N 119.9 . . ?
C00F C00O H00M 109.5 . . ?
C00F C00O H00O 109.5 . . ?
C00F C00O H00P 109.5 . . ?
H00M C00O H00O 109.5 . . ?
H00M C00O H00P 109.5 . . ?
H00O C00O H00P 109.5 . . ?
C00G C00P H00Q 109.5 . . ?
C00G C00P H00R 109.5 . . ?
C00G C00P H00S 109.5 . . ?
H00Q C00P H00R 109.5 . . ?
H00Q C00P H00S 109.5 . . ?
H00R C00P H00S 109.5 . . ?
C00G C00Q H00T 109.5 . . ?
C00G C00Q H00U 109.5 . . ?
C00G C00Q H00V 109.5 . . ?
H00T C00Q H00U 109.5 . . ?
H00T C00Q H00V 109.5 . . ?
H00U C00Q H00V 109.5 . . ?

loop_
_geom_bond_atom_site_label_1
_geom_bond_atom_site_label_2
_geom_bond_distance
_geom_bond_site_symmetry_2
_geom_bond_publ_flag
Ru1 Cl1 2.4239(7) . ?
Ru1 N2 2.101(2) . ?
Ru1 N1 2.073(2) . ?
Ru1 C3 2.202(3) . ?
Ru1 C2 2.163(3) . ?
Ru1 C4 2.242(3) . ?
Ru1 C5 2.215(3) . ?
Ru1 C6 2.162(3) . ?
Ru1 C1 2.212(3) . ?
N2 C006 1.343(4) . ?
N2 C00H 1.371(4) . ?
N1 C00B 1.364(4) . ?
N1 C00D 1.377(4) . ?
C3 H3 0.9300 . ?
C3 C2 1.410(4) . ?
C3 C4 1.416(4) . ?
C006 H006 0.9300 . ?
C006 C00I 1.387(5) . ?
C2 H2 0.9300 . ?
C2 C1 1.420(4) . ?
C4 C5 1.393(4) . ?
C4 C00L 1.501(4) . ?
C5 H5 0.9300 . ?
C5 C6 1.406(4) . ?
C6 H6 0.9300 . ?
C6 C1 1.416(4) . ?
C00B C00E 1.391(4) . ?
C00B C00J 1.487(5) . ?
C1 C00G 1.511(4) . ?
C00D C00F 1.417(5) . ?
C00D C00H 1.416(5) . ?
C00E C00F 1.383(5) . ?
C00E C00M 1.512(5) . ?
C00F C00O 1.514(5) . ?
C00G H00G 0.9800 . ?
C00G C00P 1.509(5) . ?
C00G C00Q 1.516(5) . ?
C00H C00K 1.406(4) . ?
C00I H00I 0.9300 . ?
C00I C00N 1.382(6) . ?
C00J H00A 0.9600 . ?
C00J H00B 0.9600 . ?
C00J H00C 0.9600 . ?
C00K H00K 0.9300 . ?
C00K C00N 1.348(6) . ?
C00L H00D 0.9600 . ?
C00L H00E 0.9600 . ?
C00L H00F 0.9600 . ?
C00M H00H 0.9600 . ?
C00M H00J 0.9600 . ?
C00M H00L 0.9600 . ?
C00N H00N 0.9300 . ?
C00O H00M 0.9600 . ?
C00O H00O 0.9600 . ?
C00O H00P 0.9600 . ?
C00P H00Q 0.9600 . ?
C00P H00R 0.9600 . ?
C00P H00S 0.9600 . ?
C00Q H00T 0.9600 . ?
C00Q H00U 0.9600 . ?
C00Q H00V 0.9600 . ?

loop_
_geom_torsion_atom_site_label_1
_geom_torsion_atom_site_label_2
_geom_torsion_atom_site_label_3
_geom_torsion_atom_site_label_4
_geom_torsion
_geom_torsion_site_symmetry_1
_geom_torsion_site_symmetry_2
_geom_torsion_site_symmetry_3
_geom_torsion_site_symmetry_4
_geom_torsion_publ_flag
Ru1 N2 C006 C00I 179.4(2) . . . . ?
Ru1 N2 C00H C00D -0.3(3) . . . . ?
Ru1 N2 C00H C00K 179.7(2) . . . . ?
Ru1 N1 C00B C00E -171.3(2) . . . . ?
Ru1 N1 C00B C00J 11.1(5) . . . . ?
Ru1 N1 C00D C00F 173.5(2) . . . . ?
Ru1 N1 C00D C00H -8.3(3) . . . . ?
Ru1 C3 C2 C1 55.5(3) . . . . ?
Ru1 C3 C4 C5 -53.8(2) . . . . ?
Ru1 C3 C4 C00L 125.0(3) . . . . ?
Ru1 C2 C1 C6 53.7(2) . . . . ?
Ru1 C2 C1 C00G -126.2(3) . . . . ?
Ru1 C4 C5 C6 -51.9(2) . . . . ?
Ru1 C5 C6 C1 -55.9(2) . . . . ?
Ru1 C6 C1 C2 -53.7(2) . . . . ?
Ru1 C6 C1 C00G 126.3(3) . . . . ?
Ru1 C1 C00G C00P 56.7(4) . . . . ?
Ru1 C1 C00G C00Q -68.6(4) . . . . ?
N2 C006 C00I C00N 0.4(5) . . . . ?
N2 C00H C00K C00N 1.2(5) . . . . ?
N1 C00B C00E C00F -1.7(4) . . . . ?
N1 C00B C00E C00M 178.7(3) . . . . ?
N1 C00D C00F C00E 0.0(4) . . . . ?
N1 C00D C00F C00O 179.7(3) . . . . ?
N1 C00D C00H N2 5.6(4) . . . . ?
N1 C00D C00H C00K -174.5(3) . . . . ?
C3 C2 C1 Ru1 -55.4(3) . . . . ?
C3 C2 C1 C6 -1.7(4) . . . . ?
C3 C2 C1 C00G 178.4(3) . . . . ?
C3 C4 C5 Ru1 53.4(2) . . . . ?
C3 C4 C5 C6 1.5(4) . . . . ?
C006 N2 C00H C00D 178.0(3) . . . . ?
C006 N2 C00H C00K -1.9(4) . . . . ?
C006 C00I C00N C00K -1.1(5) . . . . ?
C2 C3 C4 Ru1 52.9(2) . . . . ?
C2 C3 C4 C5 -0.9(4) . . . . ?
C2 C3 C4 C00L 177.9(3) . . . . ?
C2 C1 C00G C00P 147.0(3) . . . . ?
C2 C1 C00G C00Q 21.8(5) . . . . ?
C4 C3 C2 Ru1 -54.5(3) . . . . ?
C4 C3 C2 C1 1.0(4) . . . . ?
C4 C5 C6 Ru1 53.5(3) . . . . ?
C4 C5 C6 C1 -2.4(4) . . . . ?
C5 C6 C1 Ru1 56.0(3) . . . . ?
C5 C6 C1 C2 2.4(4) . . . . ?
C5 C6 C1 C00G -177.7(3) . . . . ?
C6 C1 C00G C00P -32.9(4) . . . . ?
C6 C1 C00G C00Q -158.2(3) . . . . ?
C00B N1 C00D C00F -1.1(3) . . . . ?
C00B N1 C00D C00H 177.1(3) . . . . ?
C00B C00E C00F C00D 1.0(4) . . . . ?
C00B C00E C00F C00O -178.6(3) . . . . ?
C00D N1 C00B C00E 1.8(3) . . . . ?
C00D N1 C00B C00J -175.9(3) . . . . ?
C00D C00H C00K C00N -178.7(3) . . . . ?
C00F C00D C00H N2 -176.9(3) . . . . ?
C00F C00D C00H C00K 3.1(6) . . . . ?
C00H N2 C006 C00I 1.1(4) . . . . ?
C00H C00D C00F C00E -177.6(3) . . . . ?
C00H C00D C00F C00O 2.0(6) . . . . ?
C00H C00K C00N C00I 0.3(5) . . . . ?
C00J C00B C00E C00F 175.8(3) . . . . ?
C00J C00B C00E C00M -3.8(6) . . . . ?
C00L C4 C5 Ru1 -125.4(3) . . . . ?
C00L C4 C5 C6 -177.3(3) . . . . ?
C00M C00E C00F C00D -179.4(3) . . . . ?
C00M C00E C00F C00O 0.9(6) . . . . ?
